data_1503901
loop_
_publ_author_name
'Nair, Vijay'
'Babu, Beneesh P.'
'Vellalath, Sreekumar'
'Varghese, Vimal'
'Raveendran, Anabha E.'
'Suresh, Eringathodi'

_publ_section_title
;
 Nucleophilic heterocyclic carbene catalyzed annulation of enals to
 chalcones in methanol: a stereoselective synthesis of highly
 functionalized cyclopentanes.
;
_journal_issue 12
_journal_name_full 'Organic letters'
_journal_page_first 2507
_journal_page_last 2510
_journal_paper_doi 10.1021/ol900571x
_journal_volume 11
_journal_year 2009
_chemical_formula_sum 'C26 H25 Br O4'
_chemical_formula_weight 481.37
_space_group_IT_number 5
_symmetry_cell_setting monoclinic
_symmetry_space_group_name_Hall 'C 2y'
_symmetry_space_group_name_H-M 'C 1 2 1'
_atom_sites_solution_hydrogens geom
_atom_sites_solution_primary direct
_atom_sites_solution_secondary difmap
_audit_creation_method SHELXL-97
_cell_angle_alpha 90.00
_cell_angle_beta 111.168(8)
_cell_angle_gamma 90.00
_cell_formula_units_Z 4
_cell_length_a 21.672(11)
_cell_length_b 6.034(3)
_cell_length_c 18.445(9)
_cell_measurement_temperature 293(2)
_cell_volume 2249.3(19)
_computing_cell_refinement 'BRUKER SMART'
_computing_data_collection 'BRUKER SMART'
_computing_data_reduction 'BRUKER SAINT'
_computing_molecular_graphics ORTEP
_computing_structure_refinement 'SHELXL-97 (Sheldrick, 1997)'
_computing_structure_solution 'SHELXS-97 (Sheldrick, 1990)'
_diffrn_ambient_temperature 293(2)
_diffrn_measured_fraction_theta_full 0.498
_diffrn_measured_fraction_theta_max 0.498
_diffrn_measurement_device_type 'BRUKER SMART APEX CCD DIFFRACTOMETER'
_diffrn_measurement_method 'OMEGA-PHI SCAN'
_diffrn_radiation_monochromator graphite
_diffrn_radiation_source 'fine-focus sealed tube'
_diffrn_radiation_type MoK\a
_diffrn_radiation_wavelength 0.71073
_diffrn_reflns_av_R_equivalents 0.0895
_diffrn_reflns_av_sigmaI/netI 0.1244
_diffrn_reflns_limit_h_max 25
_diffrn_reflns_limit_h_min -25
_diffrn_reflns_limit_k_max 7
_diffrn_reflns_limit_k_min -7
_diffrn_reflns_limit_l_max 14
_diffrn_reflns_limit_l_min -21
_diffrn_reflns_number 5550
_diffrn_reflns_theta_full 25.00
_diffrn_reflns_theta_max 25.00
_diffrn_reflns_theta_min 1.93
_exptl_absorpt_coefficient_mu 1.857
_exptl_absorpt_correction_T_max 0.9294
_exptl_absorpt_correction_T_min 0.4630
_exptl_absorpt_correction_type multi-scan
_exptl_absorpt_process_details 'BRUKER SADABS'
_exptl_crystal_colour colourless
_exptl_crystal_density_diffrn 1.421
_exptl_crystal_density_method 'not measured'
_exptl_crystal_description plates
_exptl_crystal_F_000 992
_exptl_crystal_size_max 0.49
_exptl_crystal_size_mid 0.09
_exptl_crystal_size_min 0.04
_refine_diff_density_max 0.525
_refine_diff_density_min -0.557
_refine_diff_density_rms 0.085
_refine_ls_abs_structure_details 'Flack H D (1983), Acta Cryst. A39, 876-881'
_refine_ls_abs_structure_Flack 0.07(3)
_refine_ls_extinction_method none
_refine_ls_goodness_of_fit_ref 1.036
_refine_ls_hydrogen_treatment constr
_refine_ls_matrix_type full
_refine_ls_number_parameters 283
_refine_ls_number_reflns 2176
_refine_ls_number_restraints 1
_refine_ls_restrained_S_all 1.036
_refine_ls_R_factor_all 0.1355
_refine_ls_R_factor_gt 0.0784
_refine_ls_shift/su_max 0.000
_refine_ls_shift/su_mean 0.000
_refine_ls_structure_factor_coef Fsqd
_refine_ls_weighting_details 'calc w=1/[\s^2^(Fo^2^)+(0.0747P)^2^+0.0000P] where P=(Fo^2^+2Fc^2^)/3'
_refine_ls_weighting_scheme calc
_refine_ls_wR_factor_gt 0.1463
_refine_ls_wR_factor_ref 0.1653
_reflns_number_gt 1306
_reflns_number_total 2176
_reflns_threshold_expression >2sigma(I)
_cod_data_source_file ol900571x_si_002.cif
_cod_data_source_block 462pbbm
_cod_depositor_comments
;
The following automatic conversions were performed:

'_exptl_absorpt_correction_type' value 'MULTI-SCAN' changed to
'multi-scan' according to
/home/saulius/struct/CIF-dictionaries/cif_core.dic dictionary named
'cif_core.dic' version 2.4.2 from 2011-04-26.

Automatic conversion script
Id: cif_fix_values 1715 2011-07-08 13:25:40Z adriana 

The following automatic conversions were performed:

data name '_exptl_absorpt_process_detail' was replaced with
'_exptl_absorpt_process_details' as specified in the replacement file
'data/replacement-values/replacement_tags.lst'.

Automatic conversion script
Id: cif_correct_tags 9268 2022-04-12 08:56:07Z antanas 
;
_cod_original_cell_volume 2249(2)
_cod_original_sg_symbol_H-M C2
_cod_database_code 1503901

loop_
_symmetry_equiv_pos_as_xyz
'x, y, z'
'-x, y, -z'
'x+1/2, y+1/2, z'
'-x+1/2, y+1/2, -z'

loop_
_atom_site_label
_atom_site_type_symbol
_atom_site_fract_x
_atom_site_fract_y
_atom_site_fract_z
_atom_site_U_iso_or_equiv
_atom_site_adp_type
_atom_site_occupancy
_atom_site_calc_flag
_atom_site_refinement_flags
Br1 Br 0.33096(6) 0.4484(3) 1.03112(8) 0.0641(5) Uani 1 d .
O1 O 0.5124(4) 1.3801(13) 0.7935(6) 0.057(3) Uani 1 d .
H1 H 0.5392 1.4600 0.7841 0.085 Uiso 1 calc R
O2 O 0.5047(4) 0.6948(18) 0.6760(5) 0.060(3) Uani 1 d .
O3 O 0.5248(4) 1.0040(16) 0.6206(5) 0.055(3) Uani 1 d .
O4 O 0.1572(5) 1.084(2) 0.5318(5) 0.076(3) Uani 1 d .
C1 C 0.6338(6) 0.946(3) 0.8142(8) 0.070(5) Uani 1 d .
H1A H 0.6149 0.8304 0.8326 0.084 Uiso 1 calc R
C2 C 0.6978(7) 0.921(4) 0.8118(8) 0.082(6) Uani 1 d .
H2 H 0.7208 0.7900 0.8297 0.098 Uiso 1 calc R
C3 C 0.7250(7) 1.074(3) 0.7857(9) 0.070(5) Uani 1 d .
H3 H 0.7672 1.0529 0.7847 0.084 Uiso 1 calc R
C4 C 0.6933(7) 1.262(3) 0.7602(10) 0.075(5) Uani 1 d .
H4 H 0.7130 1.3735 0.7411 0.090 Uiso 1 calc R
C5 C 0.6305(7) 1.293(3) 0.7622(8) 0.070(5) Uani 1 d .
H5 H 0.6079 1.4245 0.7441 0.084 Uiso 1 calc R
C6 C 0.6012(6) 1.129(2) 0.7909(7) 0.044(3) Uani 1 d .
C7 C 0.5286(5) 1.157(2) 0.7879(7) 0.041(3) Uani 1 d .
C8 C 0.4734(5) 1.0469(19) 0.7121(7) 0.042(3) Uani 1 d .
H8 H 0.4521 1.1685 0.6767 0.050 Uiso 1 calc R
C9 C 0.4228(4) 0.954(3) 0.7409(5) 0.042(3) Uani 1 d .
H9 H 0.4312 0.7936 0.7437 0.051 Uiso 1 calc R
C10 C 0.4395(5) 1.0238(17) 0.8269(6) 0.036(3) Uani 1 d .
H10 H 0.4231 1.1752 0.8267 0.043 Uiso 1 calc R
C11 C 0.5149(5) 1.036(2) 0.8538(7) 0.051(4) Uani 1 d .
H11A H 0.5341 0.8884 0.8613 0.062 Uiso 1 calc R
H11B H 0.5332 1.1175 0.9022 0.062 Uiso 1 calc R
C12 C 0.4128(6) 0.8896(17) 0.8739(7) 0.039(3) Uani 1 d .
C13 C 0.3637(5) 0.974(3) 0.9011(6) 0.038(3) Uani 1 d .
H13 H 0.3472 1.1165 0.8877 0.045 Uiso 1 calc R
C14 C 0.3407(6) 0.844(2) 0.9476(7) 0.051(4) Uani 1 d .
H14 H 0.3092 0.9019 0.9657 0.061 Uiso 1 calc R
C15 C 0.3632(6) 0.627(2) 0.9681(7) 0.052(4) Uani 1 d .
C16 C 0.4125(5) 0.545(2) 0.9428(7) 0.045(3) Uani 1 d .
H16 H 0.4289 0.4024 0.9560 0.055 Uiso 1 calc R
C17 C 0.4358(6) 0.676(2) 0.8991(7) 0.048(4) Uani 1 d .
H17 H 0.4696 0.6197 0.8846 0.058 Uiso 1 calc R
C18 C 0.3517(5) 0.975(3) 0.6865(6) 0.041(3) Uani 1 d .
C19 C 0.3188(7) 0.812(3) 0.6397(8) 0.060(4) Uani 1 d .
H19 H 0.3398 0.6760 0.6425 0.073 Uiso 1 calc R
C20 C 0.2545(8) 0.837(3) 0.5871(10) 0.073(5) Uani 1 d .
H20 H 0.2333 0.7175 0.5560 0.088 Uiso 1 calc R
C21 C 0.2214(7) 1.037(3) 0.5804(8) 0.048(4) Uani 1 d .
C22 C 0.2517(7) 1.206(2) 0.6287(9) 0.058(4) Uani 1 d .
H22 H 0.2303 1.3412 0.6261 0.070 Uiso 1 calc R
C23 C 0.3172(7) 1.172(3) 0.6838(9) 0.066(4) Uani 1 d .
H23 H 0.3375 1.2849 0.7188 0.079 Uiso 1 calc R
C24 C 0.1217(8) 0.923(5) 0.4862(10) 0.112(8) Uani 1 d .
H24A H 0.1050 0.8260 0.5161 0.168 Uiso 1 calc R
H24B H 0.1493 0.8398 0.4653 0.168 Uiso 1 calc R
H24C H 0.0854 0.9861 0.4444 0.168 Uiso 1 calc R
C25 C 0.5017(6) 0.898(3) 0.6696(7) 0.047(4) Uani 1 d .
C26 C 0.5663(7) 0.871(3) 0.5915(9) 0.099(8) Uani 1 d .
H26A H 0.5459 0.7286 0.5754 0.148 Uiso 1 calc R
H26B H 0.6088 0.8507 0.6319 0.148 Uiso 1 calc R
H26C H 0.5717 0.9438 0.5480 0.148 Uiso 1 calc R

loop_
_atom_site_aniso_label
_atom_site_aniso_U_11
_atom_site_aniso_U_22
_atom_site_aniso_U_33
_atom_site_aniso_U_23
_atom_site_aniso_U_13
_atom_site_aniso_U_12
Br1 0.0651(9) 0.0712(10) 0.0711(9) 0.0105(10) 0.0424(7) -0.0083(11)
O1 0.054(6) 0.026(7) 0.102(7) 0.005(4) 0.041(6) 0.015(4)
O2 0.060(6) 0.048(7) 0.075(7) -0.009(5) 0.027(5) 0.002(5)
O3 0.052(5) 0.060(8) 0.061(5) 0.000(5) 0.030(5) 0.003(5)
O4 0.039(6) 0.128(10) 0.050(6) -0.013(6) 0.003(5) 0.000(6)
C1 0.055(8) 0.068(11) 0.099(11) 0.069(12) 0.041(8) 0.030(11)
C2 0.053(9) 0.121(17) 0.073(10) 0.022(12) 0.025(8) 0.050(12)
C3 0.039(9) 0.101(15) 0.077(11) -0.010(10) 0.029(9) -0.014(10)
C4 0.052(10) 0.046(11) 0.145(16) -0.023(11) 0.058(11) -0.023(9)
C5 0.080(12) 0.064(11) 0.082(11) -0.015(9) 0.049(10) -0.021(9)
C6 0.049(8) 0.030(8) 0.060(9) -0.006(7) 0.029(7) -0.007(7)
C7 0.033(7) 0.036(9) 0.051(8) -0.009(6) 0.013(6) -0.008(6)
C8 0.036(7) 0.030(8) 0.055(8) 0.009(6) 0.010(6) -0.002(5)
C9 0.033(6) 0.051(7) 0.046(7) 0.035(9) 0.017(5) 0.028(8)
C10 0.035(7) 0.030(9) 0.052(8) 0.007(5) 0.029(6) 0.004(5)
C11 0.048(8) 0.061(11) 0.051(8) 0.012(7) 0.026(7) 0.000(6)
C12 0.050(8) 0.011(9) 0.050(8) -0.006(5) 0.009(7) 0.004(5)
C13 0.038(6) 0.029(7) 0.057(7) -0.014(8) 0.030(6) -0.006(7)
C14 0.031(7) 0.061(11) 0.064(9) -0.009(7) 0.021(7) -0.004(6)
C15 0.055(9) 0.040(10) 0.067(9) -0.005(7) 0.029(8) -0.011(7)
C16 0.041(7) 0.042(9) 0.061(8) 0.009(6) 0.027(7) 0.007(6)
C17 0.040(8) 0.057(10) 0.056(8) -0.002(7) 0.026(7) -0.004(7)
C18 0.040(7) 0.041(8) 0.038(7) -0.012(8) 0.010(6) -0.010(9)
C19 0.044(10) 0.073(12) 0.058(10) -0.016(9) 0.012(9) 0.011(9)
C20 0.059(12) 0.069(13) 0.083(13) -0.022(9) 0.015(10) -0.014(10)
C21 0.056(10) 0.051(11) 0.039(8) -0.004(6) 0.021(8) -0.001(8)
C22 0.051(10) 0.048(10) 0.080(11) 0.007(8) 0.029(9) 0.016(8)
C23 0.066(12) 0.063(12) 0.070(11) -0.013(8) 0.026(10) -0.005(9)
C24 0.073(12) 0.18(2) 0.079(12) -0.030(19) 0.025(10) -0.023(18)
C25 0.037(7) 0.073(14) 0.037(7) 0.004(8) 0.019(6) 0.009(8)
C26 0.070(10) 0.16(3) 0.086(12) -0.023(11) 0.048(9) -0.014(11)

loop_
_atom_type_symbol
_atom_type_description
_atom_type_scat_dispersion_real
_atom_type_scat_dispersion_imag
_atom_type_scat_source
C C 0.0033 0.0016 'International Tables Vol C Tables 4.2.6.8 and 6.1.1.4'
H H 0.0000 0.0000 'International Tables Vol C Tables 4.2.6.8 and 6.1.1.4'
O O 0.0106 0.0060 'International Tables Vol C Tables 4.2.6.8 and 6.1.1.4'
Br Br -0.2901 2.4595 'International Tables Vol C Tables 4.2.6.8 and 6.1.1.4'

loop_
_geom_angle_atom_site_label_1
_geom_angle_atom_site_label_2
_geom_angle_atom_site_label_3
_geom_angle
C7 O1 H1 109.5
C25 O3 C26 114.6(12)
C24 O4 C21 118.2(14)
C6 C1 C2 120.2(15)
C6 C1 H1A 119.9
C2 C1 H1A 119.9
C3 C2 C1 121.8(18)
C3 C2 H2 119.1
C1 C2 H2 119.1
C2 C3 C4 120.3(14)
C2 C3 H3 119.9
C4 C3 H3 119.9
C3 C4 C5 119.4(15)
C3 C4 H4 120.3
C5 C4 H4 120.3
C6 C5 C4 120.5(15)
C6 C5 H5 119.8
C4 C5 H5 119.8
C1 C6 C5 117.8(12)
C1 C6 C7 121.8(12)
C5 C6 C7 120.2(12)
O1 C7 C11 105.9(10)
O1 C7 C6 112.3(9)
C11 C7 C6 113.4(10)
O1 C7 C8 109.3(10)
C11 C7 C8 101.2(9)
C6 C7 C8 114.0(9)
C25 C8 C9 117.5(11)
C25 C8 C7 113.1(9)
C9 C8 C7 104.9(9)
C25 C8 H8 106.9
C9 C8 H8 106.9
C7 C8 H8 106.9
C8 C9 C18 115.8(9)
C8 C9 C10 109.4(10)
C18 C9 C10 117.4(8)
C8 C9 H9 104.2
C18 C9 H9 104.2
C10 C9 H9 104.2
C12 C10 C11 116.3(9)
C12 C10 C9 117.6(10)
C11 C10 C9 99.9(7)
C12 C10 H10 107.5
C11 C10 H10 107.5
C9 C10 H10 107.5
C10 C11 C7 104.7(9)
C10 C11 H11A 110.8
C7 C11 H11A 110.8
C10 C11 H11B 110.8
C7 C11 H11B 110.8
H11A C11 H11B 108.9
C17 C12 C13 115.8(12)
C17 C12 C10 122.7(10)
C13 C12 C10 121.4(11)
C14 C13 C12 119.9(14)
C14 C13 H13 120.1
C12 C13 H13 120.1
C13 C14 C15 122.0(12)
C13 C14 H14 119.0
C15 C14 H14 119.0
C14 C15 C16 118.3(11)
C14 C15 Br1 121.9(10)
C16 C15 Br1 119.8(10)
C17 C16 C15 119.2(12)
C17 C16 H16 120.4
C15 C16 H16 120.4
C16 C17 C12 124.7(11)
C16 C17 H17 117.6
C12 C17 H17 117.6
C19 C18 C23 116.9(12)
C19 C18 C9 123.1(15)
C23 C18 C9 120.0(14)
C18 C19 C20 122.7(15)
C18 C19 H19 118.6
C20 C19 H19 118.6
C21 C20 C19 120.7(15)
C21 C20 H20 119.7
C19 C20 H20 119.7
C22 C21 O4 113.8(13)
C22 C21 C20 119.0(14)
O4 C21 C20 127.1(13)
C21 C22 C23 118.6(13)
C21 C22 H22 120.7
C23 C22 H22 120.7
C18 C23 C22 121.9(14)
C18 C23 H23 119.1
C22 C23 H23 119.1
O4 C24 H24A 109.5
O4 C24 H24B 109.5
H24A C24 H24B 109.5
O4 C24 H24C 109.5
H24A C24 H24C 109.5
H24B C24 H24C 109.5
O2 C25 O3 121.4(12)
O2 C25 C8 125.4(12)
O3 C25 C8 113.3(13)
O3 C26 H26A 109.5
O3 C26 H26B 109.5
H26A C26 H26B 109.5
O3 C26 H26C 109.5
H26A C26 H26C 109.5
H26B C26 H26C 109.5

loop_
_geom_bond_atom_site_label_1
_geom_bond_atom_site_label_2
_geom_bond_distance
Br1 C15 1.895(12)
O1 C7 1.403(14)
O1 H1 0.8200
O2 C25 1.229(15)
O3 C25 1.344(14)
O3 C26 1.447(17)
O4 C24 1.33(2)
O4 C21 1.386(17)
C1 C6 1.30(2)
C1 C2 1.411(16)
C1 H1A 0.9300
C2 C3 1.28(2)
C2 H2 0.9300
C3 C4 1.32(2)
C3 H3 0.9300
C4 C5 1.389(18)
C4 H4 0.9300
C5 C6 1.381(18)
C5 H5 0.9300
C6 C7 1.564(16)
C7 C11 1.538(15)
C7 C8 1.618(16)
C8 C25 1.466(17)
C8 C9 1.490(14)
C8 H8 0.9800
C9 C18 1.511(13)
C9 C10 1.553(15)
C9 H9 0.9800
C10 C12 1.451(14)
C10 C11 1.529(14)
C10 H10 0.9800
C11 H11A 0.9700
C11 H11B 0.9700
C12 C17 1.401(16)
C12 C13 1.423(14)
C13 C14 1.382(17)
C13 H13 0.9300
C14 C15 1.398(18)
C14 H14 0.9300
C15 C16 1.401(15)
C16 C17 1.350(16)
C16 H16 0.9300
C17 H17 0.9300
C18 C19 1.333(19)
C18 C23 1.40(2)
C19 C20 1.390(19)
C19 H19 0.9300
C20 C21 1.387(19)
C20 H20 0.9300
C21 C22 1.359(19)
C22 C23 1.432(19)
C22 H22 0.9300
C23 H23 0.9300
C24 H24A 0.9600
C24 H24B 0.9600
C24 H24C 0.9600
C26 H26A 0.9600
C26 H26B 0.9600
C26 H26C 0.9600
